data_4127870
loop_
_publ_author_name
'Eymann, L\'eonard Y M'
'Varava, Paul'
'Shved, Andrei M.'
'Curchod, Basile F. E.'
'Liu, Yizhu'
'Planes, Oph\'elie M'
'Sienkiewicz, Andrzej'
'Scopelliti, Rosario'
'Fadaei Tirani, Farzaneh'
'Severin, Kay'

_publ_section_title
;
 Synthesis of Organic Super-Electron-Donors by Reaction of Nitrous Oxide
 with N-Heterocyclic Olefins.
;
_journal_issue 43
_journal_name_full 'Journal of the American Chemical Society'
_journal_page_first 17112
_journal_page_last 17116
_journal_paper_doi 10.1021/jacs.9b10660
_journal_volume 141
_journal_year 2019
_chemical_formula_moiety 'C56 H74 N6, I'
_chemical_formula_sum 'C56 H74 I N6'
_chemical_formula_weight 958.11
_space_group_crystal_system triclinic
_space_group_IT_number 2
_space_group_name_Hall '-P 1'
_space_group_name_H-M_alt 'P -1'
_symmetry_space_group_name_Hall '-P 1'
_symmetry_space_group_name_H-M 'P -1'
_atom_sites_solution_hydrogens geom
_atom_sites_solution_primary dual
_atom_sites_solution_secondary difmap
_audit_creation_method SHELXL-2018/3
_cell_angle_alpha 105.338(2)
_cell_angle_beta 96.220(3)
_cell_angle_gamma 107.663(3)
_cell_formula_units_Z 2
_cell_length_a 12.2031(4)
_cell_length_b 16.0891(5)
_cell_length_c 19.0062(5)
_cell_measurement_reflns_used 11932
_cell_measurement_temperature 140.00(10)
_cell_measurement_theta_max 32.4180
_cell_measurement_theta_min 2.7660
_cell_volume 3356.1(2)
_computing_cell_refinement 'CrysAlisPro 1.171.39.46 (Rigaku OD, 2018)'
_computing_data_collection 'CrysAlisPro 1.171.39.46 (Rigaku OD, 2018)'
_computing_data_reduction 'CrysAlisPro 1.171.39.46 (Rigaku OD, 2018)'
_computing_molecular_graphics 'Mercury 4.1.0 (CCDC, 2019)'
_computing_publication_material 'CIFTab (Sheldrick, 2015)'
_computing_structure_refinement 'SHELXL-2018/3 (Sheldrick, 2018)'
_computing_structure_solution 'SHELXT 2018/2 (Sheldrick, 2018)'
_diffrn_ambient_environment N~2~
_diffrn_ambient_temperature 140.00(10)
_diffrn_detector 'CCD plate'
_diffrn_detector_area_resol_mean 5.2817
_diffrn_detector_type AtlasS2
_diffrn_measured_fraction_theta_full 0.999
_diffrn_measured_fraction_theta_max 0.884
_diffrn_measurement_details
;
List of Runs (angles in degrees, time in seconds):

  # Type    Start    End  Width  t~exp~   \w     \q     \k     \f   Frames
--------------------------------------------------------------------------
  1  \w     -7.00  77.00   1.00   50.00    --   19.91  77.00 -30.00   84
  2  \w    -56.00  51.00   1.00   50.00    --   19.91 -77.00-150.00  107
  3  \w   -107.00 -64.00   1.00   50.00    --  -20.22 178.00  30.00   43
  4  \w    -43.00   9.00   1.00   50.00    --  -20.22 -77.00   0.00   52
  5  \w    -81.00  30.00   1.00   50.00    --  -20.22   0.00   0.00  111
;
_diffrn_measurement_device 'four-circle diffractometer'
_diffrn_measurement_device_type 'SuperNova, Dual, Cu at home/near, AtlasS2'
_diffrn_measurement_method '\w scans'
_diffrn_radiation_monochromator mirror
_diffrn_radiation_probe x-ray
_diffrn_radiation_type 'Mo K\a'
_diffrn_radiation_wavelength 0.71073
_diffrn_reflns_av_R_equivalents 0.0313
_diffrn_reflns_av_unetI/netI 0.0673
_diffrn_reflns_Laue_measured_fraction_full 0.999
_diffrn_reflns_Laue_measured_fraction_max 0.884
_diffrn_reflns_limit_h_max 17
_diffrn_reflns_limit_h_min -18
_diffrn_reflns_limit_k_max 24
_diffrn_reflns_limit_k_min -23
_diffrn_reflns_limit_l_max 28
_diffrn_reflns_limit_l_min -27
_diffrn_reflns_number 40640
_diffrn_reflns_point_group_measured_fraction_full 0.999
_diffrn_reflns_point_group_measured_fraction_max 0.884
_diffrn_reflns_theta_full 25.242
_diffrn_reflns_theta_max 32.956
_diffrn_reflns_theta_min 2.521
_diffrn_source 'micro-focus sealed X-ray tube'
_diffrn_source_type 'SuperNova (Mo) X-ray Source'
_exptl_absorpt_coefficient_mu 0.509
_exptl_absorpt_correction_T_max 1.000
_exptl_absorpt_correction_T_min 0.534
_exptl_absorpt_correction_type gaussian
_exptl_absorpt_process_details
;
CrysAlisPro 1.171.39.46 (Rigaku Oxford Diffraction, 2018)
Numerical absorption correction based on gaussian integration over
a multifaceted crystal model.
Empirical absorption correction using spherical harmonics,
 implemented in SCALE3 ABSPACK scaling algorithm.
;
_exptl_crystal_colour 'metallic dark green'
_exptl_crystal_density_diffrn 0.948
_exptl_crystal_description plate
_exptl_crystal_F_000 1010
_exptl_crystal_size_max 0.344
_exptl_crystal_size_mid 0.094
_exptl_crystal_size_min 0.086
_refine_diff_density_max 1.165
_refine_diff_density_min -0.533
_refine_diff_density_rms 0.065
_refine_ls_extinction_method none
_refine_ls_goodness_of_fit_ref 1.025
_refine_ls_hydrogen_treatment constr
_refine_ls_matrix_type full
_refine_ls_number_parameters 584
_refine_ls_number_reflns 22264
_refine_ls_number_restraints 0
_refine_ls_restrained_S_all 1.025
_refine_ls_R_factor_all 0.0854
_refine_ls_R_factor_gt 0.0525
_refine_ls_shift/su_max 0.001
_refine_ls_shift/su_mean 0.000
_refine_ls_structure_factor_coef Fsqd
_refine_ls_weighting_details 'w=1/[\s^2^(Fo^2^)+(0.0576P)^2^] where P=(Fo^2^+2Fc^2^)/3'
_refine_ls_weighting_scheme calc
_refine_ls_wR_factor_gt 0.1190
_refine_ls_wR_factor_ref 0.1321
_reflns_Friedel_coverage 0.000
_reflns_number_gt 14349
_reflns_number_total 22264
_reflns_threshold_expression 'I > 2\s(I)'
_cod_data_source_file ja9b10660_si_007.cif
_cod_data_source_block pv30b
_cod_original_cell_volume 3356.06(18)
_cod_database_code 4127870
_shelx_shelxl_version_number 2018/3
_shelx_space_group_comment
;
The symmetry employed for this shelxl refinement is uniquely defined
by the following loop, which should always be used as a source of
symmetry information in preference to the above space-group names.
They are only intended as comments.
;
_shelx_estimated_absorpt_t_min 0.844
_shelx_estimated_absorpt_t_max 0.958

loop_
_space_group_symop_operation_xyz
'x, y, z'
'-x, -y, -z'

loop_
_atom_site_label
_atom_site_type_symbol
_atom_site_fract_x
_atom_site_fract_y
_atom_site_fract_z
_atom_site_U_iso_or_equiv
_atom_site_adp_type
_atom_site_occupancy
_atom_site_site_symmetry_order
_atom_site_calc_flag
_atom_site_refinement_flags_posn
_atom_site_refinement_flags_adp
I1 I 0.42902(2) 0.36050(2) 0.23506(2) 0.04361(6) Uani 1 1 d . .
N1 N 0.75104(13) 0.45745(10) 0.08669(8) 0.0192(3) Uani 1 1 d . .
N2 N 0.81207(13) 0.36149(10) 0.12715(8) 0.0202(3) Uani 1 1 d . .
N3 N 0.95163(13) 0.49578(10) 0.01409(8) 0.0196(3) Uani 1 1 d . .
C1 C 0.83554(15) 0.41917(11) 0.08522(10) 0.0178(3) Uani 1 1 d . .
C2 C 0.71238(17) 0.36411(12) 0.15466(11) 0.0244(4) Uani 1 1 d . .
H2 H 0.677375 0.330437 0.185537 0.029 Uiso 1 1 calc R U
C3 C 0.67419(17) 0.42323(13) 0.12956(10) 0.0251(4) Uani 1 1 d . .
H3 H 0.606992 0.438783 0.139331 0.030 Uiso 1 1 calc R U
C4 C 0.93348(16) 0.43483(12) 0.05081(10) 0.0219(4) Uani 1 1 d . .
H4 H 0.985855 0.402064 0.053911 0.026 Uiso 1 1 calc R U
C5 C 0.74176(16) 0.52214(13) 0.04802(10) 0.0216(4) Uani 1 1 d . .
C6 C 0.80515(17) 0.61530(13) 0.08342(11) 0.0257(4) Uani 1 1 d . .
C7 C 0.8029(2) 0.67485(14) 0.04237(13) 0.0342(5) Uani 1 1 d . .
H7 H 0.844660 0.738812 0.064631 0.041 Uiso 1 1 calc R U
C8 C 0.7408(2) 0.64225(15) -0.03023(13) 0.0379(5) Uani 1 1 d . .
H8 H 0.741819 0.683889 -0.057675 0.045 Uiso 1 1 calc R U
C9 C 0.6773(2) 0.54995(15) -0.06354(12) 0.0351(5) Uani 1 1 d . .
H9 H 0.633858 0.528960 -0.113267 0.042 Uiso 1 1 calc R U
C10 C 0.67638(17) 0.48695(13) -0.02479(11) 0.0251(4) Uani 1 1 d . .
C11 C 0.87724(19) 0.65128(14) 0.16235(12) 0.0322(5) Uani 1 1 d . .
H11 H 0.872640 0.597498 0.180337 0.039 Uiso 1 1 calc R U
C12 C 0.8276(2) 0.71373(19) 0.21452(14) 0.0496(6) Uani 1 1 d . .
H12A H 0.819883 0.761791 0.193723 0.074 Uiso 1 1 calc R U
H12B H 0.880722 0.742118 0.263492 0.074 Uiso 1 1 calc R U
H12C H 0.750188 0.677354 0.219804 0.074 Uiso 1 1 calc R U
C13 C 1.0059(2) 0.7018(2) 0.16465(17) 0.0606(8) Uani 1 1 d . .
H13A H 1.034252 0.663309 0.127233 0.091 Uiso 1 1 calc R U
H13B H 1.052438 0.715283 0.214270 0.091 Uiso 1 1 calc R U
H13C H 1.013714 0.759460 0.153936 0.091 Uiso 1 1 calc R U
C14 C 0.61260(19) 0.38529(14) -0.06306(11) 0.0304(4) Uani 1 1 d . .
H14 H 0.611134 0.353699 -0.024206 0.037 Uiso 1 1 calc R U
C15 C 0.6785(2) 0.34669(17) -0.11995(15) 0.0469(6) Uani 1 1 d . .
H15A H 0.680228 0.375927 -0.159171 0.070 Uiso 1 1 calc R U
H15B H 0.638436 0.280202 -0.142095 0.070 Uiso 1 1 calc R U
H15C H 0.759092 0.359203 -0.095033 0.070 Uiso 1 1 calc R U
C16 C 0.4854(2) 0.36402(18) -0.10026(15) 0.0476(6) Uani 1 1 d . .
H16A H 0.443272 0.386510 -0.062707 0.071 Uiso 1 1 calc R U
H16B H 0.447112 0.297483 -0.123339 0.071 Uiso 1 1 calc R U
H16C H 0.484293 0.394440 -0.138575 0.071 Uiso 1 1 calc R U
C17 C 0.88511(17) 0.30916(12) 0.14005(10) 0.0223(4) Uani 1 1 d . .
C18 C 0.98989(18) 0.35457(13) 0.19273(11) 0.0287(4) Uani 1 1 d . .
C19 C 1.0629(2) 0.30411(17) 0.20118(13) 0.0395(5) Uani 1 1 d . .
H19 H 1.136435 0.332972 0.235255 0.047 Uiso 1 1 calc R U
C20 C 1.0280(2) 0.21179(17) 0.15980(13) 0.0406(6) Uani 1 1 d . .
H20 H 1.076788 0.177446 0.167315 0.049 Uiso 1 1 calc R U
C21 C 0.9245(2) 0.16965(16) 0.10839(13) 0.0395(5) Uani 1 1 d . .
H21 H 0.902512 0.106403 0.080973 0.047 Uiso 1 1 calc R U
C22 C 0.85079(19) 0.21759(13) 0.09544(11) 0.0292(4) Uani 1 1 d . .
C23 C 1.0237(2) 0.45444(15) 0.23917(14) 0.0412(6) Uani 1 1 d . .
H23 H 0.978726 0.483448 0.212366 0.049 Uiso 1 1 calc R U
C24 C 1.1540(3) 0.5076(2) 0.2496(2) 0.0867(12) Uani 1 1 d . .
H24A H 1.200147 0.480747 0.276163 0.130 Uiso 1 1 calc R U
H24B H 1.171255 0.571943 0.278577 0.130 Uiso 1 1 calc R U
H24C H 1.174511 0.504362 0.200725 0.130 Uiso 1 1 calc R U
C25 C 0.9876(3) 0.45983(19) 0.31378(16) 0.0675(9) Uani 1 1 d . .
H25A H 0.902961 0.427030 0.305510 0.101 Uiso 1 1 calc R U
H25B H 1.006094 0.524323 0.342829 0.101 Uiso 1 1 calc R U
H25C H 1.030465 0.431601 0.341151 0.101 Uiso 1 1 calc R U
C26 C 0.7441(2) 0.17473(15) 0.03308(14) 0.0445(6) Uani 1 1 d . .
H26 H 0.695384 0.214992 0.042222 0.053 Uiso 1 1 calc R U
C27 C 0.6680(3) 0.0808(2) 0.03003(19) 0.0704(9) Uani 1 1 d . .
H27A H 0.712598 0.038948 0.021004 0.106 Uiso 1 1 calc R U
H27B H 0.598925 0.058364 -0.010440 0.106 Uiso 1 1 calc R U
H27C H 0.642626 0.083557 0.077526 0.106 Uiso 1 1 calc R U
C28 C 0.7783(4) 0.1744(3) -0.04056(18) 0.1016(16) Uani 1 1 d . .
H28A H 0.825494 0.236985 -0.037716 0.152 Uiso 1 1 calc R U
H28B H 0.707326 0.152021 -0.079588 0.152 Uiso 1 1 calc R U
H28C H 0.824404 0.134071 -0.052397 0.152 Uiso 1 1 calc R U
N4 N 0.41177(15) 0.18222(11) 0.46903(9) 0.0275(4) Uani 1 1 d . .
N5 N 0.53612(15) 0.19935(11) 0.39580(9) 0.0254(3) Uani 1 1 d . .
N6 N 0.47899(15) 0.03271(10) 0.49678(9) 0.0262(3) Uani 1 1 d . .
C29 C 0.49332(17) 0.14911(13) 0.44086(10) 0.0243(4) Uani 1 1 d . .
C30 C 0.4804(2) 0.26262(14) 0.39622(12) 0.0335(5) Uani 1 1 d . .
H30 H 0.493462 0.305313 0.369067 0.040 Uiso 1 1 calc R U
C31 C 0.40491(19) 0.25253(15) 0.44193(13) 0.0343(5) Uani 1 1 d . .
H31 H 0.355314 0.287514 0.453683 0.041 Uiso 1 1 calc R U
C32 C 0.52811(18) 0.07771(13) 0.45230(11) 0.0270(4) Uani 1 1 d . .
H32 H 0.586502 0.061431 0.428429 0.032 Uiso 1 1 calc R U
C33 C 0.34292(18) 0.15062(15) 0.52020(12) 0.0312(4) Uani 1 1 d . .
C34 C 0.3874(2) 0.19449(16) 0.59612(13) 0.0366(5) Uani 1 1 d . .
C35 C 0.3176(2) 0.1631(2) 0.64376(15) 0.0534(7) Uani 1 1 d . .
H35 H 0.343696 0.191601 0.696100 0.064 Uiso 1 1 calc R U
C36 C 0.2129(3) 0.0926(2) 0.61681(18) 0.0688(9) Uani 1 1 d . .
H36 H 0.166776 0.073252 0.650553 0.083 Uiso 1 1 calc R U
C37 C 0.1730(2) 0.0489(2) 0.54155(17) 0.0643(9) Uani 1 1 d . .
H37 H 0.100657 -0.001138 0.524144 0.077 Uiso 1 1 calc R U
C38 C 0.2369(2) 0.07685(18) 0.49025(14) 0.0445(6) Uani 1 1 d . .
C39 C 0.5070(2) 0.26716(16) 0.62652(13) 0.0404(5) Uani 1 1 d . .
H39 H 0.540219 0.280418 0.583218 0.048 Uiso 1 1 calc R U
C40 C 0.5023(3) 0.35722(19) 0.67697(18) 0.0657(8) Uani 1 1 d . .
H40A H 0.458105 0.382839 0.647745 0.098 Uiso 1 1 calc R U
H40B H 0.582398 0.401145 0.697824 0.098 Uiso 1 1 calc R U
H40C H 0.463449 0.345273 0.717585 0.098 Uiso 1 1 calc R U
C41 C 0.5889(2) 0.23207(18) 0.66737(17) 0.0556(7) Uani 1 1 d . .
H41A H 0.559124 0.219397 0.710711 0.083 Uiso 1 1 calc R U
H41B H 0.667743 0.278747 0.683988 0.083 Uiso 1 1 calc R U
H41C H 0.592305 0.175533 0.633673 0.083 Uiso 1 1 calc R U
C42 C 0.1960(2) 0.0295(2) 0.40700(16) 0.0581(8) Uani 1 1 d . .
H42 H 0.266292 0.043967 0.383731 0.070 Uiso 1 1 calc R U
C43 C 0.1432(4) -0.0747(2) 0.3872(2) 0.1001(14) Uani 1 1 d . .
H43A H 0.202322 -0.098058 0.405410 0.150 Uiso 1 1 calc R U
H43B H 0.118074 -0.102156 0.332970 0.150 Uiso 1 1 calc R U
H43C H 0.075326 -0.090820 0.410539 0.150 Uiso 1 1 calc R U
C44 C 0.1099(3) 0.0666(3) 0.3747(2) 0.0829(11) Uani 1 1 d . .
H44A H 0.043721 0.059252 0.400340 0.124 Uiso 1 1 calc R U
H44B H 0.080822 0.032851 0.321439 0.124 Uiso 1 1 calc R U
H44C H 0.149027 0.131957 0.381369 0.124 Uiso 1 1 calc R U
C45 C 0.62790(19) 0.18943(13) 0.35635(11) 0.0299(4) Uani 1 1 d . .
C46 C 0.7431(2) 0.24558(15) 0.39086(13) 0.0378(5) Uani 1 1 d . .
C47 C 0.8304(2) 0.23440(18) 0.35154(16) 0.0505(7) Uani 1 1 d . .
H47 H 0.910086 0.271706 0.372942 0.061 Uiso 1 1 calc R U
C48 C 0.8025(3) 0.16954(19) 0.28157(17) 0.0585(8) Uani 1 1 d . .
H48 H 0.862931 0.162385 0.255536 0.070 Uiso 1 1 calc R U
C49 C 0.6880(3) 0.11596(18) 0.25014(15) 0.0575(8) Uani 1 1 d . .
H49 H 0.670125 0.072127 0.202064 0.069 Uiso 1 1 calc R U
C50 C 0.5972(2) 0.12370(16) 0.28632(13) 0.0450(6) Uani 1 1 d . .
C51 C 0.7736(2) 0.31344(19) 0.46799(14) 0.0511(7) Uani 1 1 d . .
H51 H 0.700783 0.326349 0.478395 0.061 Uiso 1 1 calc R U
C52 C 0.8109(3) 0.2731(2) 0.52601(17) 0.0747(10) Uani 1 1 d . .
H52A H 0.748371 0.215868 0.522077 0.112 Uiso 1 1 calc R U
H52B H 0.825736 0.316961 0.575853 0.112 Uiso 1 1 calc R U
H52C H 0.882841 0.260278 0.517620 0.112 Uiso 1 1 calc R U
C53 C 0.8682(2) 0.40518(18) 0.47585(16) 0.0525(7) Uani 1 1 d . .
H53A H 0.943744 0.396227 0.472943 0.079 Uiso 1 1 calc R U
H53B H 0.875007 0.449741 0.524059 0.079 Uiso 1 1 calc R U
H53C H 0.846487 0.428275 0.435585 0.079 Uiso 1 1 calc R U
C54 C 0.4709(3) 0.0632(2) 0.25114(16) 0.0667(9) Uani 1 1 d . .
H54 H 0.421806 0.078383 0.288061 0.080 Uiso 1 1 calc R U
C55 C 0.4269(4) 0.0825(2) 0.1814(2) 0.0868(12) Uani 1 1 d . .
H55A H 0.439008 0.148194 0.193160 0.130 Uiso 1 1 calc R U
H55B H 0.342888 0.046883 0.163097 0.130 Uiso 1 1 calc R U
H55C H 0.470237 0.065010 0.142894 0.130 Uiso 1 1 calc R U
C56 C 0.4535(4) -0.0380(2) 0.2345(2) 0.1063(16) Uani 1 1 d . .
H56A H 0.493401 -0.056795 0.194338 0.159 Uiso 1 1 calc R U
H56B H 0.369318 -0.074114 0.219151 0.159 Uiso 1 1 calc R U
H56C H 0.486402 -0.048544 0.279386 0.159 Uiso 1 1 calc R U

loop_
_atom_site_aniso_label
_atom_site_aniso_U_11
_atom_site_aniso_U_22
_atom_site_aniso_U_33
_atom_site_aniso_U_23
_atom_site_aniso_U_13
_atom_site_aniso_U_12
I1 0.04621(10) 0.06222(11) 0.03862(9) 0.02955(8) 0.01728(7) 0.02657(8)
N1 0.0199(7) 0.0210(7) 0.0199(7) 0.0094(6) 0.0070(6) 0.0081(6)
N2 0.0242(8) 0.0207(7) 0.0197(7) 0.0105(6) 0.0072(6) 0.0088(6)
N3 0.0194(7) 0.0236(7) 0.0204(8) 0.0101(6) 0.0087(6) 0.0094(6)
C1 0.0213(9) 0.0155(7) 0.0183(8) 0.0076(7) 0.0050(7) 0.0062(7)
C2 0.0263(10) 0.0248(9) 0.0236(9) 0.0099(8) 0.0114(8) 0.0068(8)
C3 0.0230(10) 0.0310(10) 0.0232(9) 0.0087(8) 0.0117(8) 0.0093(8)
C4 0.0215(9) 0.0250(9) 0.0247(9) 0.0111(8) 0.0070(7) 0.0121(7)
C5 0.0213(9) 0.0298(9) 0.0252(9) 0.0156(8) 0.0115(8) 0.0165(8)
C6 0.0256(10) 0.0279(9) 0.0300(10) 0.0113(9) 0.0109(8) 0.0146(8)
C7 0.0446(13) 0.0276(10) 0.0408(13) 0.0162(10) 0.0167(11) 0.0197(10)
C8 0.0568(15) 0.0383(12) 0.0372(12) 0.0247(11) 0.0177(11) 0.0287(11)
C9 0.0457(13) 0.0470(13) 0.0253(10) 0.0166(10) 0.0096(10) 0.0283(11)
C10 0.0262(10) 0.0331(10) 0.0243(10) 0.0109(9) 0.0104(8) 0.0181(8)
C11 0.0334(11) 0.0241(9) 0.0364(12) 0.0081(9) 0.0023(9) 0.0090(9)
C12 0.0574(17) 0.0627(16) 0.0320(13) 0.0097(12) 0.0122(12) 0.0290(14)
C13 0.0346(14) 0.0658(18) 0.0537(18) -0.0094(15) 0.0023(13) 0.0056(13)
C14 0.0318(11) 0.0362(11) 0.0237(10) 0.0089(9) 0.0029(9) 0.0137(9)
C15 0.0388(14) 0.0468(14) 0.0448(15) -0.0069(12) 0.0033(11) 0.0206(11)
C16 0.0320(13) 0.0561(15) 0.0496(16) 0.0103(13) 0.0026(11) 0.0156(11)
C17 0.0280(10) 0.0233(9) 0.0215(9) 0.0123(8) 0.0081(8) 0.0116(8)
C18 0.0316(11) 0.0294(10) 0.0276(10) 0.0152(9) 0.0042(9) 0.0094(9)
C19 0.0331(12) 0.0547(14) 0.0399(13) 0.0270(12) 0.0035(10) 0.0187(11)
C20 0.0524(15) 0.0519(14) 0.0386(13) 0.0243(12) 0.0157(12) 0.0367(12)
C21 0.0614(16) 0.0335(11) 0.0357(12) 0.0124(10) 0.0160(12) 0.0297(11)
C22 0.0401(12) 0.0265(10) 0.0238(10) 0.0107(8) 0.0056(9) 0.0134(9)
C23 0.0452(14) 0.0297(11) 0.0401(13) 0.0114(10) -0.0120(11) 0.0078(10)
C24 0.060(2) 0.0478(17) 0.121(3) 0.025(2) -0.007(2) -0.0155(15)
C25 0.095(3) 0.0473(16) 0.0462(17) -0.0032(14) 0.0025(17) 0.0250(16)
C26 0.0581(16) 0.0276(11) 0.0374(13) -0.0023(10) -0.0115(12) 0.0184(11)
C27 0.060(2) 0.070(2) 0.065(2) 0.0285(17) -0.0011(17) -0.0024(16)
C28 0.122(3) 0.091(3) 0.0380(17) 0.0222(18) -0.020(2) -0.027(2)
N4 0.0250(9) 0.0320(9) 0.0242(8) 0.0077(7) 0.0046(7) 0.0091(7)
N5 0.0284(9) 0.0243(8) 0.0209(8) 0.0073(7) 0.0030(7) 0.0058(7)
N6 0.0275(8) 0.0265(8) 0.0229(8) 0.0071(7) 0.0051(7) 0.0074(7)
C29 0.0232(9) 0.0247(9) 0.0179(9) 0.0030(8) 0.0018(7) 0.0024(8)
C30 0.0400(12) 0.0288(10) 0.0305(11) 0.0120(9) 0.0004(10) 0.0101(9)
C31 0.0308(11) 0.0372(11) 0.0363(12) 0.0111(10) 0.0023(9) 0.0161(9)
C32 0.0276(10) 0.0281(10) 0.0228(10) 0.0060(8) 0.0075(8) 0.0071(8)
C33 0.0262(10) 0.0412(11) 0.0300(11) 0.0131(10) 0.0107(9) 0.0136(9)
C34 0.0357(12) 0.0463(13) 0.0301(11) 0.0103(10) 0.0095(10) 0.0177(10)
C35 0.0504(16) 0.0752(18) 0.0323(13) 0.0142(13) 0.0172(12) 0.0180(14)
C36 0.0470(17) 0.103(2) 0.0513(18) 0.0286(18) 0.0258(15) 0.0098(17)
C37 0.0299(14) 0.091(2) 0.0573(19) 0.0237(17) 0.0135(13) -0.0019(14)
C38 0.0267(12) 0.0584(15) 0.0387(13) 0.0118(12) 0.0061(10) 0.0046(11)
C39 0.0434(14) 0.0398(12) 0.0269(11) 0.0016(10) 0.0007(10) 0.0087(11)
C40 0.071(2) 0.0510(16) 0.065(2) 0.0016(15) -0.0055(17) 0.0291(15)
C41 0.0477(16) 0.0485(15) 0.0568(18) 0.0004(14) -0.0048(14) 0.0166(13)
C42 0.0320(14) 0.0710(19) 0.0461(16) 0.0063(14) 0.0045(12) -0.0056(13)
C43 0.124(4) 0.073(2) 0.071(3) -0.004(2) -0.009(3) 0.021(2)
C44 0.071(2) 0.098(3) 0.057(2) 0.030(2) -0.0042(18) -0.001(2)
C45 0.0387(12) 0.0281(10) 0.0223(10) 0.0091(9) 0.0110(9) 0.0082(9)
C46 0.0378(13) 0.0388(12) 0.0343(12) 0.0086(10) 0.0152(10) 0.0094(10)
C47 0.0429(15) 0.0559(15) 0.0498(16) 0.0146(13) 0.0209(13) 0.0110(12)
C48 0.073(2) 0.0564(16) 0.0593(18) 0.0206(15) 0.0453(17) 0.0273(15)
C49 0.083(2) 0.0470(14) 0.0350(14) 0.0017(12) 0.0300(15) 0.0155(15)
C50 0.0631(17) 0.0366(12) 0.0275(11) 0.0048(10) 0.0161(12) 0.0088(12)
C51 0.0275(12) 0.0654(16) 0.0381(14) -0.0037(13) 0.0089(11) 0.0015(11)
C52 0.065(2) 0.085(2) 0.0405(16) 0.0186(16) 0.0053(15) -0.0180(17)
C53 0.0380(14) 0.0525(15) 0.0520(17) -0.0015(13) 0.0058(13) 0.0115(12)
C54 0.071(2) 0.0632(18) 0.0317(14) -0.0115(14) 0.0074(15) 0.0002(16)
C55 0.095(3) 0.0522(18) 0.084(3) 0.0005(19) -0.022(2) 0.0179(19)
C56 0.118(3) 0.064(2) 0.085(3) 0.030(2) -0.039(2) -0.027(2)

loop_
_atom_type_symbol
_atom_type_description
_atom_type_scat_dispersion_real
_atom_type_scat_dispersion_imag
_atom_type_scat_source
C C 0.0033 0.0016 'International Tables Vol C Tables 4.2.6.8 and 6.1.1.4'
H H 0.0000 0.0000 'International Tables Vol C Tables 4.2.6.8 and 6.1.1.4'
I I -0.4742 1.8119 'International Tables Vol C Tables 4.2.6.8 and 6.1.1.4'
N N 0.0061 0.0033 'International Tables Vol C Tables 4.2.6.8 and 6.1.1.4'

loop_
_exptl_crystal_face_index_h
_exptl_crystal_face_index_k
_exptl_crystal_face_index_l
_exptl_crystal_face_perp_dist
-12 -7 19 0.1408
16 -12 4 0.0476
2 16 -23 0.1740
-11 -10 15 0.1388
2 12 16 0.0216
3 12 14 0.0216
-3 -12 -13 0.0605
2 -21 0 0.1136
10 -14 -14 0.0877
-17 12 -3 0.0487
2 -6 -23 0.1079
1 8 19 0.0376
-16 13 -2 0.0419
13 -18 -4 0.0441
-4 -18 17 0.1495

loop_
_geom_angle_atom_site_label_1
_geom_angle_atom_site_label_2
_geom_angle_atom_site_label_3
_geom_angle
_geom_angle_site_symmetry_1
_geom_angle_site_symmetry_3
C1 N1 C3 109.23(14) . .
C1 N1 C5 124.73(14) . .
C3 N1 C5 126.03(15) . .
C1 N2 C2 109.45(15) . .
C1 N2 C17 122.89(14) . .
C2 N2 C17 127.64(14) . .
C4 N3 N3 112.41(18) . 2_765
N1 C1 N2 106.52(14) . .
N1 C1 C4 129.45(15) . .
N2 C1 C4 123.99(16) . .
C3 C2 N2 107.25(15) . .
C2 C3 N1 107.54(16) . .
N3 C4 C1 119.32(16) . .
C10 C5 C6 123.62(17) . .
C10 C5 N1 117.80(16) . .
C6 C5 N1 118.42(17) . .
C7 C6 C5 117.1(2) . .
C7 C6 C11 120.53(18) . .
C5 C6 C11 122.35(17) . .
C8 C7 C6 120.9(2) . .
C7 C8 C9 120.89(19) . .
C8 C9 C10 120.7(2) . .
C5 C10 C9 116.87(19) . .
C5 C10 C14 122.63(17) . .
C9 C10 C14 120.40(19) . .
C6 C11 C13 111.2(2) . .
C6 C11 C12 110.91(19) . .
C13 C11 C12 110.4(2) . .
C10 C14 C15 110.61(17) . .
C10 C14 C16 112.30(18) . .
C15 C14 C16 110.39(19) . .
C18 C17 C22 123.69(18) . .
C18 C17 N2 118.03(16) . .
C22 C17 N2 118.13(18) . .
C17 C18 C19 117.17(19) . .
C17 C18 C23 121.63(18) . .
C19 C18 C23 121.2(2) . .
C20 C19 C18 120.1(2) . .
C21 C20 C19 121.0(2) . .
C20 C21 C22 121.3(2) . .
C21 C22 C17 116.6(2) . .
C21 C22 C26 121.49(19) . .
C17 C22 C26 121.76(18) . .
C18 C23 C25 109.50(19) . .
C18 C23 C24 112.4(2) . .
C25 C23 C24 111.1(3) . .
C27 C26 C28 111.0(2) . .
C27 C26 C22 114.0(2) . .
C28 C26 C22 110.8(2) . .
C29 N4 C31 109.50(16) . .
C29 N4 C33 126.08(17) . .
C31 N4 C33 124.41(18) . .
C29 N5 C30 109.53(16) . .
C29 N5 C45 124.71(16) . .
C30 N5 C45 125.73(16) . .
N6 N6 C32 113.3(2) 2_656 .
N4 C29 N5 105.77(16) . .
N4 C29 C32 129.26(17) . .
N5 C29 C32 124.97(17) . .
C31 C30 N5 107.31(18) . .
C30 C31 N4 107.89(19) . .
N6 C32 C29 119.62(18) . .
C34 C33 C38 124.2(2) . .
C34 C33 N4 117.82(19) . .
C38 C33 N4 117.95(19) . .
C33 C34 C35 116.2(2) . .
C33 C34 C39 122.77(19) . .
C35 C34 C39 120.9(2) . .
C36 C35 C34 121.4(3) . .
C35 C36 C37 121.0(2) . .
C36 C37 C38 121.2(3) . .
C37 C38 C33 116.0(2) . .
C37 C38 C42 122.5(2) . .
C33 C38 C42 121.5(2) . .
C34 C39 C41 110.5(2) . .
C34 C39 C40 112.4(2) . .
C41 C39 C40 110.9(2) . .
C44 C42 C38 110.5(3) . .
C44 C42 C43 110.6(3) . .
C38 C42 C43 112.5(3) . .
C50 C45 C46 123.5(2) . .
C50 C45 N5 118.5(2) . .
C46 C45 N5 118.04(18) . .
C45 C46 C47 116.9(2) . .
C45 C46 C51 122.06(19) . .
C47 C46 C51 121.0(2) . .
C48 C47 C46 120.9(3) . .
C49 C48 C47 119.9(2) . .
C48 C49 C50 121.9(2) . .
C49 C50 C45 116.8(2) . .
C49 C50 C54 121.4(2) . .
C45 C50 C54 121.8(2) . .
C46 C51 C52 110.9(2) . .
C46 C51 C53 113.1(2) . .
C52 C51 C53 110.0(2) . .
C50 C54 C56 112.0(3) . .
C50 C54 C55 111.8(3) . .
C56 C54 C55 110.7(3) . .

loop_
_geom_bond_atom_site_label_1
_geom_bond_atom_site_label_2
_geom_bond_distance
_geom_bond_site_symmetry_2
N1 C1 1.351(2) .
N1 C3 1.391(2) .
N1 C5 1.447(2) .
N2 C1 1.363(2) .
N2 C2 1.383(2) .
N2 C17 1.442(2) .
N3 C4 1.327(2) .
N3 N3 1.333(3) 2_765
C1 C4 1.412(2) .
C2 C3 1.346(3) .
C5 C10 1.394(3) .
C5 C6 1.396(3) .
C6 C7 1.391(3) .
C6 C11 1.518(3) .
C7 C8 1.379(3) .
C8 C9 1.380(3) .
C9 C10 1.400(3) .
C10 C14 1.512(3) .
C11 C13 1.523(3) .
C11 C12 1.527(3) .
C14 C15 1.529(3) .
C14 C16 1.529(3) .
C17 C18 1.393(3) .
C17 C22 1.397(3) .
C18 C19 1.398(3) .
C18 C23 1.516(3) .
C19 C20 1.390(3) .
C20 C21 1.368(3) .
C21 C22 1.392(3) .
C22 C26 1.504(3) .
C23 C25 1.519(4) .
C23 C24 1.521(4) .
C26 C27 1.497(4) .
C26 C28 1.502(4) .
N4 C29 1.359(3) .
N4 C31 1.381(3) .
N4 C33 1.446(2) .
N5 C29 1.366(2) .
N5 C30 1.384(3) .
N5 C45 1.438(2) .
N6 N6 1.330(3) 2_656
N6 C32 1.330(2) .
C29 C32 1.398(3) .
C30 C31 1.337(3) .
C33 C34 1.391(3) .
C33 C38 1.399(3) .
C34 C35 1.396(3) .
C34 C39 1.501(3) .
C35 C36 1.361(4) .
C36 C37 1.374(4) .
C37 C38 1.394(3) .
C38 C42 1.514(4) .
C39 C41 1.525(4) .
C39 C40 1.533(3) .
C42 C44 1.508(5) .
C42 C43 1.525(4) .
C45 C50 1.392(3) .
C45 C46 1.393(3) .
C46 C47 1.394(3) .
C46 C51 1.506(3) .
C47 C48 1.388(4) .
C48 C49 1.367(4) .
C49 C50 1.385(4) .
C50 C54 1.514(4) .
C51 C52 1.515(4) .
C51 C53 1.532(3) .
C54 C56 1.517(5) .
C54 C55 1.519(5) .

loop_
_geom_torsion_atom_site_label_1
_geom_torsion_atom_site_label_2
_geom_torsion_atom_site_label_3
_geom_torsion_atom_site_label_4
_geom_torsion
_geom_torsion_site_symmetry_1
C3 N1 C1 N2 -0.2(2) .
C5 N1 C1 N2 -178.90(16) .
C3 N1 C1 C4 -178.02(19) .
C5 N1 C1 C4 3.3(3) .
C2 N2 C1 N1 0.0(2) .
C17 N2 C1 N1 -178.71(16) .
C2 N2 C1 C4 178.01(17) .
C17 N2 C1 C4 -0.7(3) .
C1 N2 C2 C3 0.1(2) .
C17 N2 C2 C3 178.82(18) .
N2 C2 C3 N1 -0.3(2) .
C1 N1 C3 C2 0.3(2) .
C5 N1 C3 C2 178.98(17) .
N3 N3 C4 C1 178.84(19) 2_765
N1 C1 C4 N3 0.7(3) .
N2 C1 C4 N3 -176.74(17) .
C1 N1 C5 C10 89.3(2) .
C3 N1 C5 C10 -89.2(2) .
C1 N1 C5 C6 -86.2(2) .
C3 N1 C5 C6 95.3(2) .
C10 C5 C6 C7 -0.9(3) .
N1 C5 C6 C7 174.38(16) .
C10 C5 C6 C11 -178.92(17) .
N1 C5 C6 C11 -3.7(3) .
C5 C6 C7 C8 -0.3(3) .
C11 C6 C7 C8 177.8(2) .
C6 C7 C8 C9 1.4(3) .
C7 C8 C9 C10 -1.3(3) .
C6 C5 C10 C9 0.9(3) .
N1 C5 C10 C9 -174.32(16) .
C6 C5 C10 C14 177.34(17) .
N1 C5 C10 C14 2.1(3) .
C8 C9 C10 C5 0.1(3) .
C8 C9 C10 C14 -176.3(2) .
C7 C6 C11 C13 -56.8(3) .
C5 C6 C11 C13 121.2(2) .
C7 C6 C11 C12 66.4(3) .
C5 C6 C11 C12 -115.6(2) .
C5 C10 C14 C15 -104.7(2) .
C9 C10 C14 C15 71.5(2) .
C5 C10 C14 C16 131.5(2) .
C9 C10 C14 C16 -52.3(3) .
C1 N2 C17 C18 77.9(2) .
C2 N2 C17 C18 -100.6(2) .
C1 N2 C17 C22 -97.8(2) .
C2 N2 C17 C22 83.7(2) .
C22 C17 C18 C19 -0.8(3) .
N2 C17 C18 C19 -176.19(16) .
C22 C17 C18 C23 179.29(19) .
N2 C17 C18 C23 3.9(3) .
C17 C18 C19 C20 -2.2(3) .
C23 C18 C19 C20 177.8(2) .
C18 C19 C20 C21 2.4(3) .
C19 C20 C21 C22 0.3(3) .
C20 C21 C22 C17 -3.1(3) .
C20 C21 C22 C26 172.9(2) .
C18 C17 C22 C21 3.4(3) .
N2 C17 C22 C21 178.75(16) .
C18 C17 C22 C26 -172.57(19) .
N2 C17 C22 C26 2.8(3) .
C17 C18 C23 C25 95.7(2) .
C19 C18 C23 C25 -84.3(3) .
C17 C18 C23 C24 -140.3(2) .
C19 C18 C23 C24 39.8(3) .
C21 C22 C26 C27 48.7(3) .
C17 C22 C26 C27 -135.6(2) .
C21 C22 C26 C28 -77.4(3) .
C17 C22 C26 C28 98.3(3) .
C31 N4 C29 N5 -0.3(2) .
C33 N4 C29 N5 -179.64(18) .
C31 N4 C29 C32 -179.1(2) .
C33 N4 C29 C32 1.6(3) .
C30 N5 C29 N4 -0.3(2) .
C45 N5 C29 N4 177.74(17) .
C30 N5 C29 C32 178.59(19) .
C45 N5 C29 C32 -3.4(3) .
C29 N5 C30 C31 0.8(2) .
C45 N5 C30 C31 -177.18(19) .
N5 C30 C31 N4 -1.0(2) .
C29 N4 C31 C30 0.9(2) .
C33 N4 C31 C30 -179.84(19) .
N6 N6 C32 C29 -179.4(2) 2_656
N4 C29 C32 N6 -0.5(3) .
N5 C29 C32 N6 -179.08(18) .
C29 N4 C33 C34 91.5(3) .
C31 N4 C33 C34 -87.7(3) .
C29 N4 C33 C38 -87.4(3) .
C31 N4 C33 C38 93.4(3) .
C38 C33 C34 C35 -2.2(4) .
N4 C33 C34 C35 179.0(2) .
C38 C33 C34 C39 173.7(2) .
N4 C33 C34 C39 -5.0(3) .
C33 C34 C35 C36 1.0(4) .
C39 C34 C35 C36 -175.1(3) .
C34 C35 C36 C37 0.8(5) .
C35 C36 C37 C38 -1.6(5) .
C36 C37 C38 C33 0.4(5) .
C36 C37 C38 C42 179.3(3) .
C34 C33 C38 C37 1.5(4) .
N4 C33 C38 C37 -179.7(2) .
C34 C33 C38 C42 -177.3(2) .
N4 C33 C38 C42 1.5(4) .
C33 C34 C39 C41 -111.4(3) .
C35 C34 C39 C41 64.4(3) .
C33 C34 C39 C40 124.1(3) .
C35 C34 C39 C40 -60.1(3) .
C37 C38 C42 C44 83.8(4) .
C33 C38 C42 C44 -97.4(3) .
C37 C38 C42 C43 -40.3(4) .
C33 C38 C42 C43 138.5(3) .
C29 N5 C45 C50 86.6(3) .
C30 N5 C45 C50 -95.7(3) .
C29 N5 C45 C46 -92.6(2) .
C30 N5 C45 C46 85.1(3) .
C50 C45 C46 C47 0.6(3) .
N5 C45 C46 C47 179.8(2) .
C50 C45 C46 C51 -177.5(2) .
N5 C45 C46 C51 1.6(3) .
C45 C46 C47 C48 -0.5(4) .
C51 C46 C47 C48 177.7(3) .
C46 C47 C48 C49 0.4(4) .
C47 C48 C49 C50 -0.4(4) .
C48 C49 C50 C45 0.5(4) .
C48 C49 C50 C54 -179.4(3) .
C46 C45 C50 C49 -0.6(4) .
N5 C45 C50 C49 -179.8(2) .
C46 C45 C50 C54 179.3(2) .
N5 C45 C50 C54 0.1(3) .
C45 C46 C51 C52 96.1(3) .
C47 C46 C51 C52 -82.0(3) .
C45 C46 C51 C53 -139.7(2) .
C47 C46 C51 C53 42.2(4) .
C49 C50 C54 C56 59.3(4) .
C45 C50 C54 C56 -120.6(3) .
C49 C50 C54 C55 -65.5(4) .
C45 C50 C54 C55 114.6(3) .
